data_2016012
loop_
_publ_author_name
'Pr\'ochniak, G.'
'Zo\'n, J.'
'Daszkiewicz, M.'
'Pietraszko, A.'
'Videnova-Adrabi\'nska, V.'

_publ_section_title
;
 Hydrogen-bonded network in biphenyl-4,4'-diphosphonic acid
;
_journal_coeditor_code AV3089
_journal_issue 7
_journal_name_full 'Acta Crystallographica Section C'
_journal_page_first o434
_journal_page_last o436
_journal_paper_doi 10.1107/S0108270107025152
_journal_volume 63
_journal_year 2007
_chemical_formula_iupac 'C12 H12 O6 P2'
_chemical_formula_moiety 'C12 H12 O6 P2'
_chemical_formula_structural H2O3PC6H4C6H4PO3H2
_chemical_formula_sum 'C12 H12 O6 P2'
_chemical_formula_weight 314.16
_chemical_melting_point 361(3)
_chemical_name_common 'biphenyl-4,4-diphosphonic acid'
_chemical_name_systematic
;
biphenyl-4,4'-diphosphonic acid
;
_space_group_IT_number 14
_symmetry_cell_setting monoclinic
_symmetry_space_group_name_Hall '-P 2ybc'
_symmetry_space_group_name_H-M 'P 1 21/c 1'
_atom_sites_solution_hydrogens geom
_atom_sites_solution_primary direct
_atom_sites_solution_secondary difmap
_cell_angle_alpha 90.00
_cell_angle_beta 98.176(14)
_cell_angle_gamma 90.00
_cell_formula_units_Z 2
_cell_length_a 13.0552(18)
_cell_length_b 7.0852(10)
_cell_length_c 6.7287(13)
_cell_measurement_reflns_used 879
_cell_measurement_temperature 293
_cell_measurement_theta_max 26.37
_cell_measurement_theta_min 4.20
_cell_volume 616.07(17)
_computing_cell_refinement CrysAlis
_computing_data_collection 'CrysAlis (Oxford Diffraction, 2003)'
_computing_data_reduction CrysAlis
_computing_molecular_graphics 'PLATON (Spek 2003)'
_computing_publication_material publCIF
_computing_structure_refinement 'SHELXL97 (Sheldrick, 1997)'
_computing_structure_solution 'SHELXS97 (Sheldrick, 1997)'
_diffrn_ambient_temperature 293(2)
_diffrn_detector_area_resol_mean '1024x1024 with blocks 2x2, 33.133pixel/mm'
_diffrn_measured_fraction_theta_full 0.982
_diffrn_measured_fraction_theta_max 0.982
_diffrn_measurement_device_type 'Kuma KM-4 with an area CCD detector'
_diffrn_measurement_method \w
_diffrn_radiation_monochromator graphite
_diffrn_radiation_source 'fine-focus sealed tube'
_diffrn_radiation_type MoK\a
_diffrn_radiation_wavelength 0.71073
_diffrn_reflns_av_R_equivalents 0.0438
_diffrn_reflns_av_sigmaI/netI 0.0450
_diffrn_reflns_limit_h_max 16
_diffrn_reflns_limit_h_min -15
_diffrn_reflns_limit_k_max 8
_diffrn_reflns_limit_k_min -8
_diffrn_reflns_limit_l_max 6
_diffrn_reflns_limit_l_min -8
_diffrn_reflns_number 6361
_diffrn_reflns_theta_full 26.37
_diffrn_reflns_theta_max 26.37
_diffrn_reflns_theta_min 4.20
_exptl_absorpt_coefficient_mu 0.377
_exptl_absorpt_correction_T_max 0.9878
_exptl_absorpt_correction_T_min 0.8729
_exptl_absorpt_correction_type numerical
_exptl_absorpt_process_details 'X-SHAPE (Stoe & Cie, 1998)'
_exptl_crystal_colour colourless
_exptl_crystal_density_diffrn 1.694
_exptl_crystal_density_method 'not measured'
_exptl_crystal_description 'scaly habit'
_exptl_crystal_F_000 324
_exptl_crystal_size_max 0.53
_exptl_crystal_size_mid 0.35
_exptl_crystal_size_min 0.02
_refine_diff_density_max 0.322
_refine_diff_density_min -0.490
_refine_ls_extinction_method none
_refine_ls_goodness_of_fit_ref 0.976
_refine_ls_hydrogen_treatment refxyz
_refine_ls_matrix_type full
_refine_ls_number_parameters 109
_refine_ls_number_reflns 1246
_refine_ls_number_restraints 0
_refine_ls_restrained_S_all 0.976
_refine_ls_R_factor_all 0.0598
_refine_ls_R_factor_gt 0.0358
_refine_ls_shift/su_max 0.000
_refine_ls_shift/su_mean 0.000
_refine_ls_structure_factor_coef Fsqd
_refine_ls_weighting_details 'calc w=1/[\s^2^(Fo^2^)+(0.0485P)^2^] where P=(Fo^2^+2Fc^2^)/3'
_refine_ls_weighting_scheme calc
_refine_ls_wR_factor_gt 0.0789
_refine_ls_wR_factor_ref 0.0877
_reflns_number_gt 879
_reflns_number_total 1246
_reflns_threshold_expression I>2\s(I)
_cod_data_source_file av3089.cif
_cod_data_source_block I
_cod_database_code 2016012
_cod_database_fobs_code 2016012

loop_
_symmetry_equiv_pos_as_xyz
'x, y, z'
'-x, y+1/2, -z+1/2'
'-x, -y, -z'
'x, -y-1/2, z-1/2'

loop_
_atom_site_type_symbol
_atom_site_label
_atom_site_fract_x
_atom_site_fract_y
_atom_site_fract_z
_atom_site_U_iso_or_equiv
_atom_site_adp_type
_atom_site_calc_flag
_atom_site_occupancy
P P1 0.36197(4) 0.45827(8) 0.22194(9) 0.0216(2) Uani d 1
O O1 0.34195(13) 0.4822(2) -0.0067(2) 0.0334(5) Uani d 1
H HO1 0.371(2) 0.404(4) -0.072(4) 0.050 Uiso d 1
O O2 0.41069(11) 0.2720(2) 0.2797(2) 0.0294(4) Uani d 1
O O3 0.42202(13) 0.6294(3) 0.3150(3) 0.0403(5) Uani d 1
H HO3 0.476(2) 0.666(4) 0.274(4) 0.060 Uiso d 1
C C1 0.05050(15) 0.4975(3) 0.4597(3) 0.0201(5) Uani d 1
C C2 0.14089(16) 0.5623(3) 0.5719(4) 0.0264(5) Uani d 1
H H2 0.1353(17) 0.608(3) 0.702(4) 0.032 Uiso d 1
C C3 0.23479(17) 0.5544(3) 0.4996(3) 0.0261(5) Uani d 1
H H3 0.2952(18) 0.594(3) 0.581(4) 0.031 Uiso d 1
C C4 0.24097(16) 0.4811(3) 0.3116(3) 0.0199(5) Uani d 1
C C5 0.15061(17) 0.4189(3) 0.1963(4) 0.0276(6) Uani d 1
H H5 0.1538(17) 0.370(3) 0.065(3) 0.033 Uiso d 1
C C6 0.05748(17) 0.4278(3) 0.2703(4) 0.0275(6) Uani d 1
H H6 -0.0022(18) 0.387(3) 0.191(3) 0.033 Uiso d 1

loop_
_atom_site_aniso_label
_atom_site_aniso_U_11
_atom_site_aniso_U_22
_atom_site_aniso_U_33
_atom_site_aniso_U_12
_atom_site_aniso_U_13
_atom_site_aniso_U_23
P1 0.0169(3) 0.0238(4) 0.0256(4) -0.0006(2) 0.0083(2) -0.0010(3)
O1 0.0419(11) 0.0349(11) 0.0257(10) 0.0090(8) 0.0129(8) 0.0024(7)
O2 0.0229(9) 0.0347(10) 0.0333(9) 0.0108(7) 0.0129(7) 0.0083(7)
O3 0.0290(10) 0.0455(12) 0.0512(12) -0.0187(8) 0.0225(9) -0.0201(9)
C1 0.0158(11) 0.0201(12) 0.0249(13) 0.0005(8) 0.0050(10) -0.0008(9)
C2 0.0201(11) 0.0360(15) 0.0245(13) -0.0026(10) 0.0078(10) -0.0089(11)
C3 0.0176(11) 0.0328(14) 0.0279(14) -0.0054(10) 0.0036(10) -0.0059(11)
C4 0.0159(10) 0.0213(12) 0.0232(12) 0.0012(9) 0.0055(9) 0.0010(9)
C5 0.0224(12) 0.0350(14) 0.0268(13) -0.0017(10) 0.0078(11) -0.0073(11)
C6 0.0167(11) 0.0382(15) 0.0274(14) -0.0048(10) 0.0021(10) -0.0092(11)

loop_
_atom_type_symbol
_atom_type_description
_atom_type_scat_dispersion_real
_atom_type_scat_dispersion_imag
_atom_type_scat_source
C C 0.0033 0.0016 'International Tables Vol C Tables 4.2.6.8 and 6.1.1.4'
H H 0.0000 0.0000 'International Tables Vol C Tables 4.2.6.8 and 6.1.1.4'
O O 0.0106 0.0060 'International Tables Vol C Tables 4.2.6.8 and 6.1.1.4'
P P 0.1023 0.0942 'International Tables Vol C Tables 4.2.6.8 and 6.1.1.4'

loop_
_geom_angle_atom_site_label_1
_geom_angle_atom_site_label_2
_geom_angle_atom_site_label_3
_geom_angle_site_symmetry_3
_geom_angle
_geom_angle_publ_flag
O2 P1 O3 . 114.83(10) y
O2 P1 O1 . 111.38(9) y
O3 P1 O1 . 109.12(10) y
O2 P1 C4 . 111.03(9) ?
O3 P1 C4 . 102.57(9) ?
O1 P1 C4 . 107.33(10) ?
P1 O1 HO1 . 115.6(19) ?
P1 O3 HO3 . 121.5(19) ?
C6 C1 C2 . 117.28(19) ?
C6 C1 C1 3_566 121.3(2) y
C2 C1 C1 3_566 121.4(2) y
C3 C2 C1 . 121.5(2) ?
C3 C2 H2 . 121.9(14) ?
C1 C2 H2 . 116.5(13) ?
C4 C3 C2 . 120.6(2) ?
C4 C3 H3 . 119.7(14) ?
C2 C3 H3 . 119.7(14) ?
C3 C4 C5 . 118.41(19) ?
C3 C4 P1 . 121.08(17) ?
C5 C4 P1 . 120.47(17) ?
C6 C5 C4 . 120.4(2) ?
C6 C5 H5 . 120.4(13) ?
C4 C5 H5 . 119.1(13) ?
C5 C6 C1 . 121.8(2) ?
C5 C6 H6 . 119.4(14) ?
C1 C6 H6 . 118.9(14) ?

loop_
_geom_bond_atom_site_label_1
_geom_bond_atom_site_label_2
_geom_bond_site_symmetry_2
_geom_bond_distance
_geom_bond_publ_flag
P1 O2 . 1.4920(15) y
P1 O3 . 1.5287(17) y
P1 O1 . 1.5329(17) y
P1 C4 . 1.777(2) y
O1 HO1 . 0.83(3) ?
O3 HO3 . 0.83(3) ?
C1 C6 . 1.382(3) y
C1 C2 . 1.386(3) y
C1 C1 3_566 1.496(4) y
C2 C3 . 1.383(3) y
C2 H2 . 0.95(2) ?
C3 C4 . 1.380(3) y
C3 H3 . 0.94(2) ?
C4 C5 . 1.388(3) y
C5 C6 . 1.379(3) y
C5 H5 . 0.96(2) ?
C6 H6 . 0.93(2) ?

loop_
_geom_hbond_atom_site_label_D
_geom_hbond_atom_site_label_H
_geom_hbond_atom_site_label_A
_geom_hbond_site_symmetry_A
_geom_hbond_distance_DH
_geom_hbond_distance_HA
_geom_hbond_distance_DA
_geom_hbond_angle_DHA
O1 HO1 O2 4_565 0.83(3) 1.72(3) 2.546(2) 171(3)
O3 HO3 O2 2_655 0.83(3) 1.74(3) 2.567(2) 170(3)

loop_
_geom_torsion_atom_site_label_1
_geom_torsion_atom_site_label_2
_geom_torsion_atom_site_label_3
_geom_torsion_atom_site_label_4
_geom_torsion_site_symmetry_1
_geom_torsion_site_symmetry_3
_geom_torsion_site_symmetry_4
_geom_torsion
_geom_torsion_publ_flag
C6 C1 C2 C3 . . . -1.3(3) ?
C1 C1 C2 C3 3_566 . . 178.7(2) y
C1 C2 C3 C4 . . . 0.1(4) ?
C2 C3 C4 C5 . . . 1.1(3) ?
C2 C3 C4 P1 . . . -176.60(18) ?
O2 P1 C4 C3 . . . 89.1(2) y
O3 P1 C4 C3 . . . -34.0(2) y
O1 P1 C4 C3 . . . -148.96(19) y
O2 P1 C4 C5 . . . -88.6(2) y
O3 P1 C4 C5 . . . 148.30(19) y
O1 P1 C4 C5 . . . 33.4(2) y
C3 C4 C5 C6 . . . -1.1(4) ?
P1 C4 C5 C6 . . . 176.65(18) ?
C4 C5 C6 C1 . . . -0.2(4) ?
C2 C1 C6 C5 . . . 1.3(3) ?
C1 C1 C6 C5 3_566 . . -178.6(2) ?
C2 C1 C1 C6 . 3_566 3_566 0.1(3) y
C2 C1 C1 C2 . 3_566 3_566 180.0(2) y
